data_2218442
loop_
_publ_author_name
'Li, Xiao-Feng'
'An, Yan'
'Yin, Yan-Sheng'

_publ_section_title
;<i>catena</i>-Poly[[bis[(2-carboxybenzoato-\k<i>O</i>)silver(I)](<i>Ag</i>---<i>Ag</i>)]bis(\m-isonicotinic
 acid-\k^2^<i>N</i>:<i>O</i>)]
;
_journal_coeditor_code HY2121
_journal_issue 6
_journal_name_full 'Acta Crystallographica Section E'
_journal_page_first m779
_journal_paper_doi 10.1107/S1600536808009586
_journal_volume 64
_journal_year 2008
_chemical_formula_iupac '[Ag (C8 H5 O4) (C6 H5 N O2)]'
_chemical_formula_moiety 'C14 H10 Ag N O6'
_chemical_formula_sum 'C14 H10 Ag N O6'
_chemical_formula_weight 396.10
_chemical_name_systematic
;<i>catena</i>-Poly[[bis[(2-carboxybenzoato-\k<i>O</i>)silver(I)](Ag---Ag)]bis(\m-isonicotinic
 acid-\k^2^<i>N</i>:<i>O</i>)]
;
_space_group_IT_number 15
_symmetry_cell_setting monoclinic
_symmetry_space_group_name_Hall '-C 2yc'
_symmetry_space_group_name_H-M 'C 1 2/c 1'
_atom_sites_solution_hydrogens geom
_atom_sites_solution_primary direct
_atom_sites_solution_secondary difmap
_audit_creation_method SHELXL-97
_cell_angle_alpha 90.00
_cell_angle_beta 99.546(15)
_cell_angle_gamma 90.00
_cell_formula_units_Z 8
_cell_length_a 13.540(3)
_cell_length_b 8.160(2)
_cell_length_c 24.223(5)
_cell_measurement_reflns_used 28
_cell_measurement_temperature 293(2)
_cell_measurement_theta_max 12.4
_cell_measurement_theta_min 5.2
_cell_volume 2639.3(10)
_computing_cell_refinement 'XSCANS (Siemens, 1994)'
_computing_data_collection 'XSCANS (Siemens, 1994)'
_computing_data_reduction 'XSCANS (Siemens, 1994)'
_computing_molecular_graphics 'X-SEED (Barbour, 2001)'
_computing_publication_material 'publCIF (Westrip, 2008)'
_computing_structure_refinement 'SHELXL97 (Sheldrick, 2008)'
_computing_structure_solution 'SHELXS97 (Sheldrick, 2008)'
_diffrn_ambient_temperature 293(2)
_diffrn_measured_fraction_theta_full 1.000
_diffrn_measured_fraction_theta_max 1.000
_diffrn_measurement_device_type 'Siemens P4 four-circle'
_diffrn_measurement_method \w-2\q
_diffrn_radiation_monochromator graphite
_diffrn_radiation_source 'medium-focus sealed tube'
_diffrn_radiation_type MoK\a
_diffrn_radiation_wavelength 0.71073
_diffrn_reflns_av_R_equivalents 0.0344
_diffrn_reflns_av_sigmaI/netI 0.0595
_diffrn_reflns_limit_h_max 1
_diffrn_reflns_limit_h_min -17
_diffrn_reflns_limit_k_max 10
_diffrn_reflns_limit_k_min -1
_diffrn_reflns_limit_l_max 31
_diffrn_reflns_limit_l_min -31
_diffrn_reflns_number 3909
_diffrn_reflns_theta_full 27.49
_diffrn_reflns_theta_max 27.49
_diffrn_reflns_theta_min 1.70
_diffrn_standards_decay_% 1.0
_diffrn_standards_interval_count 97
_diffrn_standards_number 3
_exptl_absorpt_coefficient_mu 1.559
_exptl_absorpt_correction_T_max 0.6801
_exptl_absorpt_correction_T_min 0.5970
_exptl_absorpt_correction_type psi-scan
_exptl_absorpt_process_details '(North <i>et al.</i>,  1968)'
_exptl_crystal_colour Purple
_exptl_crystal_density_diffrn 1.994
_exptl_crystal_density_method 'not measured'
_exptl_crystal_description Block
_exptl_crystal_F_000 1568
_exptl_crystal_size_max 0.37
_exptl_crystal_size_mid 0.32
_exptl_crystal_size_min 0.27
_refine_diff_density_max 0.988
_refine_diff_density_min -0.715
_refine_ls_extinction_method none
_refine_ls_goodness_of_fit_ref 1.000
_refine_ls_hydrogen_treatment constr
_refine_ls_matrix_type full
_refine_ls_number_parameters 199
_refine_ls_number_reflns 3037
_refine_ls_number_restraints 0
_refine_ls_restrained_S_all 1.000
_refine_ls_R_factor_all 0.0818
_refine_ls_R_factor_gt 0.0422
_refine_ls_shift/su_max 0.001
_refine_ls_shift/su_mean 0.001
_refine_ls_structure_factor_coef Fsqd
_refine_ls_weighting_details 'calc w=1/[\s^2^(Fo^2^)+(0.0526P)^2^] where P=(Fo^2^+2Fc^2^)/3'
_refine_ls_weighting_scheme calc
_refine_ls_wR_factor_gt 0.0989
_refine_ls_wR_factor_ref 0.1190
_reflns_number_gt 1879
_reflns_number_total 3037
_reflns_threshold_expression I>2\s(I)
_cod_data_source_file hy2121.cif
_cod_data_source_block I
_cod_depositor_comments
;
The following automatic conversions were performed:
'_symmetry_cell_setting' value 'Monoclinic' changed to 'monoclinic'
according to '/home/saulius/struct/CIF-dictionaries/cif_core.dic'
dictionary named 'cif_core.dic' version 2.4.1 from 2010-06-29.

Automatic conversion script
Id: cif_fix_enum 1527 2010-12-29 10:47:43Z saulius 

The following automatic conversions were performed:

'_symmetry_cell_setting' value 'Monoclinic' changed to 'monoclinic'
according to /home/saulius/struct/CIF-dictionaries/cif_core.dic
dictionary named 'cif_core.dic' version 2.4.1 from 2010-06-29.

Automatic conversion script
Id: cif_fix_values 1715 2011-07-08 13:25:40Z adriana 
;
_cod_original_cell_volume 2639.0(10)
_cod_original_sg_symbol_H-M 'C 2/c'
_cod_database_code 2218442
_cod_database_fobs_code 2218442

loop_
_symmetry_equiv_pos_as_xyz
'x, y, z'
'-x, y, -z+1/2'
'x+1/2, y+1/2, z'
'-x+1/2, y+1/2, -z+1/2'
'-x, -y, -z'
'x, -y, z-1/2'
'-x+1/2, -y+1/2, -z'
'x+1/2, -y+1/2, z-1/2'

loop_
_atom_site_type_symbol
_atom_site_label
_atom_site_fract_x
_atom_site_fract_y
_atom_site_fract_z
_atom_site_U_iso_or_equiv
_atom_site_adp_type
_atom_site_calc_flag
_atom_site_refinement_flags
_atom_site_occupancy
Ag Ag1 0.40822(3) 0.04719(5) 0.698630(15) 0.05417(17) Uani d . 1
C C1 0.4164(4) 0.7535(6) 0.58243(19) 0.0405(11) Uani d . 1
C C2 0.4211(3) 0.5872(5) 0.60835(17) 0.0347(10) Uani d . 1
C C3 0.4339(4) 0.4453(6) 0.57882(17) 0.0397(10) Uani d . 1
H H3A 0.4417 0.4514 0.5415 0.048 Uiso calc R 1
C C4 0.4348(4) 0.2962(6) 0.60478(18) 0.0413(11) Uani d . 1
H H4A 0.4430 0.2020 0.5844 0.050 Uiso calc R 1
C C5 0.4137(4) 0.4183(6) 0.68640(19) 0.0442(12) Uani d . 1
H H5B 0.4070 0.4087 0.7239 0.053 Uiso calc R 1
C C6 0.4119(4) 0.5724(6) 0.66396(19) 0.0455(12) Uani d . 1
H H6A 0.4046 0.6644 0.6856 0.055 Uiso calc R 1
C C7 0.3575(4) -0.0952(6) 0.80056(17) 0.0383(11) Uani d . 1
C C8 0.3373(3) -0.2215(5) 0.84252(16) 0.0307(9) Uani d . 1
C C9 0.3225(3) -0.3796(6) 0.82196(17) 0.0368(10) Uani d . 1
H H9A 0.3240 -0.3975 0.7842 0.044 Uiso calc R 1
C C10 0.3056(4) -0.5119(6) 0.8547(2) 0.0437(11) Uani d . 1
H H10A 0.2958 -0.6164 0.8394 0.052 Uiso calc R 1
C C11 0.3036(4) -0.4842(6) 0.9109(2) 0.0453(12) Uani d . 1
H H11A 0.2927 -0.5711 0.9340 0.054 Uiso calc R 1
C C12 0.3177(4) -0.3304(6) 0.93258(18) 0.0403(11) Uani d . 1
H H12A 0.3159 -0.3145 0.9704 0.048 Uiso calc R 1
C C13 0.3346(3) -0.1963(5) 0.89994(17) 0.0321(9) Uani d . 1
C C14 0.3497(4) -0.0355(6) 0.93203(18) 0.0411(11) Uani d . 1
N N1 0.4245(3) 0.2820(5) 0.65827(15) 0.0414(9) Uani d . 1
O O1 0.3992(3) 0.7496(5) 0.52779(12) 0.0626(11) Uani d . 1
H H1A 0.3896 0.8431 0.5156 0.094 Uiso calc R 1
O O2 0.4267(3) 0.8778(4) 0.60899(13) 0.0513(9) Uani d . 1
O O3 0.3817(3) -0.1459(4) 0.75691(13) 0.0579(10) Uani d . 1
O O4 0.3483(3) 0.0565(4) 0.80925(14) 0.0619(11) Uani d . 1
O O5 0.3438(3) 0.1015(4) 0.90631(14) 0.0579(10) Uani d . 1
H H5A 0.3454 0.0858 0.8730 0.087 Uiso calc R 1
O O6 0.3672(3) -0.0408(4) 0.98320(13) 0.0641(11) Uani d . 1

loop_
_atom_site_aniso_label
_atom_site_aniso_U_11
_atom_site_aniso_U_22
_atom_site_aniso_U_33
_atom_site_aniso_U_12
_atom_site_aniso_U_13
_atom_site_aniso_U_23
Ag1 0.0797(3) 0.0432(2) 0.0430(2) 0.0001(2) 0.02032(19) 0.01176(18)
C1 0.046(3) 0.038(3) 0.037(2) 0.002(2) 0.007(2) 0.002(2)
C2 0.037(2) 0.037(2) 0.030(2) -0.001(2) 0.0055(18) 0.0028(18)
C3 0.055(3) 0.036(2) 0.028(2) -0.003(2) 0.008(2) 0.0023(19)
C4 0.055(3) 0.037(2) 0.034(2) 0.000(2) 0.012(2) -0.0002(19)
C5 0.061(3) 0.039(3) 0.034(2) -0.002(2) 0.012(2) 0.0022(19)
C6 0.065(3) 0.042(3) 0.031(2) 0.005(3) 0.014(2) -0.002(2)
C7 0.046(3) 0.042(3) 0.027(2) -0.001(2) 0.0060(19) 0.0026(19)
C8 0.038(2) 0.028(2) 0.0250(18) -0.0007(19) 0.0035(17) 0.0007(17)
C9 0.050(3) 0.034(2) 0.0278(19) -0.001(2) 0.0098(19) -0.0021(18)
C10 0.045(3) 0.027(2) 0.057(3) -0.003(2) 0.004(2) -0.001(2)
C11 0.058(3) 0.037(3) 0.042(2) -0.005(2) 0.009(2) 0.010(2)
C12 0.051(3) 0.040(3) 0.030(2) -0.003(2) 0.007(2) 0.0033(19)
C13 0.038(2) 0.028(2) 0.031(2) 0.002(2) 0.0056(18) 0.0000(17)
C14 0.053(3) 0.036(3) 0.035(2) -0.004(2) 0.012(2) -0.006(2)
N1 0.053(2) 0.038(2) 0.0349(18) -0.0020(19) 0.0101(18) 0.0034(17)
O1 0.112(3) 0.042(2) 0.0295(16) -0.002(2) -0.0001(19) 0.0104(15)
O2 0.075(3) 0.0364(18) 0.0425(18) 0.0043(19) 0.0082(17) 0.0005(16)
O3 0.101(3) 0.0417(19) 0.0379(17) 0.004(2) 0.0313(19) 0.0044(16)
O4 0.116(3) 0.0339(18) 0.0379(17) -0.003(2) 0.019(2) 0.0053(15)
O5 0.107(3) 0.0303(17) 0.0380(17) -0.006(2) 0.017(2) -0.0037(15)
O6 0.117(3) 0.047(2) 0.0278(15) -0.004(2) 0.0086(19) -0.0078(16)

loop_
_atom_type_symbol
_atom_type_description
_atom_type_scat_dispersion_real
_atom_type_scat_dispersion_imag
_atom_type_scat_source
C C 0.0033 0.0016 'International Tables Vol C Tables 4.2.6.8 and 6.1.1.4'
H H 0.0000 0.0000 'International Tables Vol C Tables 4.2.6.8 and 6.1.1.4'
N N 0.0061 0.0033 'International Tables Vol C Tables 4.2.6.8 and 6.1.1.4'
O O 0.0106 0.0060 'International Tables Vol C Tables 4.2.6.8 and 6.1.1.4'
Ag Ag -0.8971 1.1015 'International Tables Vol C Tables 4.2.6.8 and 6.1.1.4'

loop_
_geom_angle_atom_site_label_1
_geom_angle_atom_site_label_2
_geom_angle_atom_site_label_3
_geom_angle_site_symmetry_3
_geom_angle
_geom_angle_publ_flag
N1 Ag1 O3 . 164.57(14) yes
N1 Ag1 O2 1_545 93.52(12) yes
O3 Ag1 O2 1_545 101.74(11) yes
N1 Ag1 Ag1 2_656 102.98(11) ?
O3 Ag1 Ag1 2_656 71.85(11) ?
O2 C1 O1 . 123.4(4) ?
O2 C1 C2 . 123.5(4) ?
O1 C1 C2 . 113.1(4) ?
C6 C2 C3 . 118.0(4) ?
C6 C2 C1 . 119.1(4) ?
C3 C2 C1 . 122.9(4) ?
C4 C3 C2 . 119.8(4) ?
C4 C3 H3A . 120.1 ?
C2 C3 H3A . 120.1 ?
N1 C4 C3 . 122.0(4) ?
N1 C4 H4A . 119.0 ?
C3 C4 H4A . 119.0 ?
N1 C5 C6 . 124.3(4) ?
N1 C5 H5B . 117.9 ?
C6 C5 H5B . 117.9 ?
C5 C6 C2 . 118.0(5) ?
C5 C6 H6A . 121.0 ?
C2 C6 H6A . 121.0 ?
O3 C7 O4 . 121.4(4) ?
O3 C7 C8 . 117.0(4) ?
O4 C7 C8 . 121.6(4) ?
C9 C8 C13 . 117.6(4) ?
C9 C8 C7 . 115.3(3) ?
C13 C8 C7 . 127.1(4) ?
C10 C9 C8 . 123.4(4) ?
C10 C9 H9A . 118.3 ?
C8 C9 H9A . 118.3 ?
C9 C10 C11 . 117.9(4) ?
C9 C10 H10A . 121.0 ?
C11 C10 H10A . 121.0 ?
C12 C11 C10 . 120.3(4) ?
C12 C11 H11A . 119.8 ?
C10 C11 H11A . 119.8 ?
C11 C12 C13 . 122.2(4) ?
C11 C12 H12A . 118.9 ?
C13 C12 H12A . 118.9 ?
C12 C13 C8 . 118.6(4) ?
C12 C13 C14 . 114.1(4) ?
C8 C13 C14 . 127.3(4) ?
O6 C14 O5 . 120.8(4) ?
O6 C14 C13 . 118.3(4) ?
O5 C14 C13 . 120.9(4) ?
C5 N1 C4 . 117.8(4) ?
C5 N1 Ag1 . 118.6(3) ?
C4 N1 Ag1 . 123.3(3) ?
C1 O1 H1A . 109.5 ?
C7 O3 Ag1 . 114.1(3) ?
C14 O5 H5A . 109.5 ?

loop_
_geom_bond_atom_site_label_1
_geom_bond_atom_site_label_2
_geom_bond_site_symmetry_2
_geom_bond_distance
_geom_bond_publ_flag
Ag1 N1 . 2.179(4) yes
Ag1 O3 . 2.185(3) yes
Ag1 O2 1_545 2.621(3) yes
Ag1 Ag1 2_656 3.2123(11) yes
C1 O2 . 1.197(6) ?
C1 O1 . 1.306(5) ?
C1 C2 . 1.492(6) ?
C2 C6 . 1.379(6) ?
C2 C3 . 1.386(6) ?
C3 C4 . 1.368(6) ?
C3 H3A . 0.9300 ?
C4 N1 . 1.331(5) ?
C4 H4A . 0.9300 ?
C5 N1 . 1.325(6) ?
C5 C6 . 1.368(7) ?
C5 H5B . 0.9300 ?
C6 H6A . 0.9300 ?
C7 O3 . 1.229(5) ?
C7 O4 . 1.265(6) ?
C7 C8 . 1.504(6) ?
C8 C9 . 1.385(6) ?
C8 C13 . 1.412(5) ?
C9 C10 . 1.380(6) ?
C9 H9A . 0.9300 ?
C10 C11 . 1.387(7) ?
C10 H10A . 0.9300 ?
C11 C12 . 1.361(7) ?
C11 H11A . 0.9300 ?
C12 C13 . 1.391(6) ?
C12 H12A . 0.9300 ?
C13 C14 . 1.521(6) ?
C14 O6 . 1.223(5) ?
C14 O5 . 1.276(6) ?
O1 H1A . 0.8200 ?
O5 H5A . 0.8200 ?

loop_
_geom_hbond_atom_site_label_D
_geom_hbond_atom_site_label_H
_geom_hbond_atom_site_label_A
_geom_hbond_site_symmetry_A
_geom_hbond_distance_DH
_geom_hbond_distance_HA
_geom_hbond_distance_DA
_geom_hbond_angle_DHA
_geom_hbond_publ_flag
O1 H1A O6 6_565 0.82 1.80 2.616(5) 175 y
O5 H5A O4 . 0.82 1.57 2.390(5) 180 y

loop_
_geom_torsion_atom_site_label_1
_geom_torsion_atom_site_label_2
_geom_torsion_atom_site_label_3
_geom_torsion_atom_site_label_4
_geom_torsion_site_symmetry_1
_geom_torsion
O2 C1 C2 C6 . 16.8(8)
O1 C1 C2 C6 . -162.7(4)
O2 C1 C2 C3 . -163.7(5)
O1 C1 C2 C3 . 16.8(7)
C6 C2 C3 C4 . 1.3(7)
C1 C2 C3 C4 . -178.2(5)
C2 C3 C4 N1 . -0.5(8)
N1 C5 C6 C2 . 0.4(8)
C3 C2 C6 C5 . -1.3(7)
C1 C2 C6 C5 . 178.3(5)
O3 C7 C8 C9 . -16.1(6)
O4 C7 C8 C9 . 162.6(5)
O3 C7 C8 C13 . 162.1(5)
O4 C7 C8 C13 . -19.2(8)
C13 C8 C9 C10 . -0.1(7)
C7 C8 C9 C10 . 178.3(4)
C8 C9 C10 C11 . -0.1(8)
C9 C10 C11 C12 . 0.3(8)
C10 C11 C12 C13 . -0.2(8)
C11 C12 C13 C8 . -0.1(7)
C11 C12 C13 C14 . -179.3(5)
C9 C8 C13 C12 . 0.2(7)
C7 C8 C13 C12 . -178.0(4)
C9 C8 C13 C14 . 179.3(4)
C7 C8 C13 C14 . 1.1(8)
C12 C13 C14 O6 . 15.3(7)
C8 C13 C14 O6 . -163.8(5)
C12 C13 C14 O5 . -164.4(5)
C8 C13 C14 O5 . 16.5(8)
C6 C5 N1 C4 . 0.4(8)
C6 C5 N1 Ag1 . -173.0(4)
C3 C4 N1 C5 . -0.4(7)
C3 C4 N1 Ag1 . 172.6(4)
O3 Ag1 N1 C5 . 4.1(8)
Ag1 Ag1 N1 C5 2_656 -64.4(4)
O3 Ag1 N1 C4 . -168.9(5)
Ag1 Ag1 N1 C4 2_656 122.6(4)
O4 C7 O3 Ag1 . 0.9(6)
C8 C7 O3 Ag1 . 179.6(3)
N1 Ag1 O3 C7 . 0.2(8)
Ag1 Ag1 O3 C7 2_656 72.7(4)
